data_2212288
loop_
_publ_author_name
'Jones, Nigel A.'
'Watkin, David J.'
'Curran, Louise A.'
'Jenkinson, Sarah F.'
'Fleet, George W. J.'

_publ_section_title
;
 3-<i>C</i>-Methyl-<small>D</small>-allono-1,5-lactone
;
_journal_coeditor_code LH2287
_journal_issue 2
_journal_name_full 'Acta Crystallographica Section E'
_journal_page_first o992
_journal_page_last o994
_journal_paper_doi 10.1107/S1600536807002899
_journal_volume 63
_journal_year 2007
_chemical_formula_iupac 'C7 H12 O6'
_chemical_formula_moiety 'C7 H12 O6'
_chemical_formula_sum 'C7 H12 O6'
_chemical_formula_weight 192.17
_chemical_name_systematic
;
3-<i>C</i>-Methyl-D-allono-1,5-lactone
;
_space_group_IT_number 4
_symmetry_cell_setting monoclinic
_symmetry_space_group_name_Hall 'P 2yb'
_symmetry_space_group_name_H-M 'P 1 21 1'
_atom_sites_solution_hydrogens geom
_atom_sites_solution_primary direct
_cell_angle_alpha 90
_cell_angle_beta 103.1470(13)
_cell_angle_gamma 90
_cell_formula_units_Z 2
_cell_length_a 5.6603(2)
_cell_length_b 8.0045(2)
_cell_length_c 9.3242(3)
_cell_measurement_reflns_used 976
_cell_measurement_temperature 150
_cell_measurement_theta_max 27
_cell_measurement_theta_min 5
_cell_volume 411.39(2)
_computing_cell_refinement 'DENZO and SCALEPACK (Otwinowski & Minor, 1997)'
_computing_data_collection 'COLLECT (Nonius, 1997--2001)'
_computing_data_reduction 'DENZO and SCALEPACK'
_computing_molecular_graphics 'CAMERON (Watkin <i>et al.</i>,  1996)'
_computing_publication_material CRYSTALS
_computing_structure_refinement 'CRYSTALS (Betteridge <i>et al.</i>,  2003)'
_computing_structure_solution 'SIR92 (Altomare <i>et al.</i>,  1994)'
_diffrn_ambient_temperature 150
_diffrn_measured_fraction_theta_full 0.992
_diffrn_measured_fraction_theta_max 0.990
_diffrn_measurement_device_type 'Nonius KappaCCD area-detector'
_diffrn_measurement_method \w
_diffrn_radiation_monochromator graphite
_diffrn_radiation_type 'Mo K\a'
_diffrn_radiation_wavelength 0.71073
_diffrn_reflns_av_R_equivalents 0.050
_diffrn_reflns_limit_h_max 7
_diffrn_reflns_limit_h_min -7
_diffrn_reflns_limit_k_max 10
_diffrn_reflns_limit_k_min -10
_diffrn_reflns_limit_l_max 12
_diffrn_reflns_limit_l_min -12
_diffrn_reflns_number 5511
_diffrn_reflns_theta_full 26.845
_diffrn_reflns_theta_max 27.393
_diffrn_reflns_theta_min 5.094
_diffrn_standards_number 0
_exptl_absorpt_coefficient_mu 0.138
_exptl_absorpt_correction_T_max 1.0
_exptl_absorpt_correction_T_min 0.75
_exptl_absorpt_correction_type multi-scan
_exptl_absorpt_process_details '(DENZO and SCALEPACK; Otwinowski & Minor, 1997)'
_exptl_crystal_colour colourless
_exptl_crystal_density_diffrn 1.551
_exptl_crystal_density_method 'not measured'
_exptl_crystal_description plate
_exptl_crystal_F_000 204
_exptl_crystal_size_max 0.20
_exptl_crystal_size_mid 0.05
_exptl_crystal_size_min 0.05
_refine_diff_density_max 0.29
_refine_diff_density_min -0.26
_refine_ls_extinction_method none
_refine_ls_goodness_of_fit_ref 1.1588
_refine_ls_hydrogen_treatment constr
_refine_ls_matrix_type full
_refine_ls_number_parameters 118
_refine_ls_number_reflns 1000
_refine_ls_number_restraints 1
_refine_ls_R_factor_all 0.0347
_refine_ls_R_factor_gt 0.0307
_refine_ls_shift/su_max 0.000084
_refine_ls_structure_factor_coef Fsqd
_refine_ls_weighting_details 'w = 1/[\s^2^(F^2^) + (0.02P)^2^ + 0.12P] where P=[max(Fo^2^,0) + 2Fc^2^]/3'
_refine_ls_weighting_scheme calc
_refine_ls_wR_factor_all 0.0755
_refine_ls_wR_factor_gt 0.0741
_refine_ls_wR_factor_ref 0.0755
_reflns_number_gt 930
_reflns_number_total 1000
_reflns_threshold_expression I>2\s(I)
_cod_data_source_file lh2287.cif
_cod_data_source_block 4
_cod_depositor_comments
;
The following automatic conversions were performed:
'_symmetry_cell_setting' value 'Monoclinic' changed to 'monoclinic'
according to '/home/saulius/struct/CIF-dictionaries/cif_core.dic'
dictionary named 'cif_core.dic' version 2.4.1 from 2010-06-29.

Automatic conversion script
Id: cif_fix_enum 1527 2010-12-29 10:47:43Z saulius 

The following automatic conversions were performed:

'_symmetry_cell_setting' value 'Monoclinic' changed to 'monoclinic'
according to /home/saulius/struct/CIF-dictionaries/cif_core.dic
dictionary named 'cif_core.dic' version 2.4.1 from 2010-06-29.

Automatic conversion script
Id: cif_fix_values 1715 2011-07-08 13:25:40Z adriana 
;
_cod_original_sg_symbol_H-M 'P 21'
_cod_database_code 2212288
_cod_database_fobs_code 2212288

loop_
_symmetry_equiv_pos_as_xyz
x,y,z
-x,y+1/2,-z

loop_
_atom_site_type_symbol
_atom_site_label
_atom_site_fract_x
_atom_site_fract_y
_atom_site_fract_z
_atom_site_U_iso_or_equiv
_atom_site_adp_type
_atom_site_occupancy
C C1 0.6617(4) 0.4808(3) 0.2422(2) 0.0134 Uani 1.0000
C C2 0.6307(4) 0.3130(3) 0.3137(2) 0.0144 Uani 1.0000
C C3 0.8396(4) 0.1948(3) 0.3069(2) 0.0144 Uani 1.0000
O O4 0.9188(3) 0.2017(2) 0.16759(17) 0.0190 Uani 1.0000
C C5 0.8645(4) 0.3256(3) 0.0704(2) 0.0144 Uani 1.0000
C C6 0.6588(4) 0.4432(3) 0.0802(2) 0.0139 Uani 1.0000
O O7 0.6577(3) 0.5857(2) -0.00803(17) 0.0179 Uani 1.0000
O O8 0.9762(3) 0.3333(2) -0.02633(17) 0.0206 Uani 1.0000
C C9 0.7731(4) 0.0148(3) 0.3243(3) 0.0177 Uani 1.0000
O O10 0.9679(3) -0.0981(2) 0.31742(18) 0.0192 Uani 1.0000
O O11 0.6110(3) 0.3279(2) 0.46166(17) 0.0194 Uani 1.0000
O O12 0.8962(3) 0.5429(2) 0.31334(18) 0.0169 Uani 1.0000
C C13 0.4618(4) 0.6024(3) 0.2552(3) 0.0182 Uani 1.0000
H H21 0.4822 0.2623 0.2567 0.0171 Uiso 1.0000
H H31 0.9819 0.2273 0.3868 0.0172 Uiso 1.0000
H H61 0.5078 0.3822 0.0397 0.0173 Uiso 1.0000
H H91 0.7331 0.0010 0.4205 0.0226 Uiso 1.0000
H H92 0.6307 -0.0120 0.2449 0.0220 Uiso 1.0000
H H131 0.4845 0.7025 0.2044 0.0266 Uiso 1.0000
H H132 0.4745 0.6262 0.3588 0.0270 Uiso 1.0000
H H133 0.3052 0.5519 0.2097 0.0273 Uiso 1.0000
H H7 0.9904 -0.0831 0.2322 0.0289 Uiso 1.0000
H H8 0.7965 0.6309 0.0147 0.0280 Uiso 1.0000
H H12 0.7302 0.3786 0.5065 0.0306 Uiso 1.0000
H H3 0.9046 0.6468 0.3116 0.0251 Uiso 1.0000

loop_
_atom_site_aniso_label
_atom_site_aniso_U_11
_atom_site_aniso_U_22
_atom_site_aniso_U_33
_atom_site_aniso_U_12
_atom_site_aniso_U_13
_atom_site_aniso_U_23
C1 0.0109(10) 0.0127(12) 0.0165(10) -0.0016(9) 0.0027(8) -0.0021(9)
C2 0.0183(11) 0.0133(12) 0.0128(10) -0.0013(10) 0.0060(8) 0.0008(11)
C3 0.0192(11) 0.0143(13) 0.0113(10) 0.0001(10) 0.0071(8) 0.0015(10)
O4 0.0272(9) 0.0143(9) 0.0187(8) 0.0060(8) 0.0120(6) 0.0038(8)
C5 0.0178(11) 0.0119(12) 0.0134(10) -0.0017(10) 0.0031(8) -0.0016(10)
C6 0.0161(10) 0.0110(12) 0.0145(10) -0.0006(9) 0.0037(8) 0.0023(10)
O7 0.0180(8) 0.0153(9) 0.0201(8) -0.0007(7) 0.0034(6) 0.0066(7)
O8 0.0257(9) 0.0199(10) 0.0199(9) 0.0030(8) 0.0127(7) 0.0022(8)
C9 0.0210(12) 0.0134(13) 0.0190(11) 0.0010(10) 0.0054(10) 0.0014(10)
O10 0.0285(10) 0.0130(9) 0.0170(8) 0.0045(8) 0.0068(7) 0.0022(7)
O11 0.0235(9) 0.0215(10) 0.0154(7) -0.0034(8) 0.0092(6) -0.0007(8)
O12 0.0170(8) 0.0113(9) 0.0208(9) -0.0030(7) 0.0012(7) -0.0006(7)
C13 0.0188(12) 0.0145(12) 0.0224(11) 0.0021(10) 0.0070(9) -0.0007(11)

loop_
_atom_type_symbol
_atom_type_scat_dispersion_real
_atom_type_scat_dispersion_imag
_atom_type_scat_source
C 0.0033 0.0016 'International Tables Vol C 4.2.6.8 and 6.1.1.4'
H 0.0000 0.0000 'International Tables Vol C 4.2.6.8 and 6.1.1.4'
O 0.0106 0.0060 'International Tables Vol C 4.2.6.8 and 6.1.1.4'

loop_
_geom_angle_atom_site_label_1
_geom_angle_atom_site_label_2
_geom_angle_atom_site_label_3
_geom_angle
_geom_angle_publ_flag
C2 C1 C6 106.28(19) no
C2 C1 O12 106.85(19) no
C6 C1 O12 108.97(17) no
C2 C1 C13 111.55(18) no
C6 C1 C13 111.25(18) no
O12 C1 C13 111.7(2) no
C1 C2 C3 111.12(18) no
C1 C2 O11 113.2(2) no
C3 C2 O11 109.01(18) no
C1 C2 H21 107.4 no
C3 C2 H21 107.4 no
O11 C2 H21 108.5 no
C2 C3 O4 114.06(18) no
C2 C3 C9 111.93(18) no
O4 C3 C9 105.38(18) no
C2 C3 H31 108.0 no
O4 C3 H31 107.0 no
C9 C3 H31 110.3 no
C3 O4 C5 124.10(18) no
O4 C5 C6 118.87(18) no
O4 C5 O8 117.6(2) no
C6 C5 O8 123.4(2) no
C1 C6 C5 110.15(18) no
C1 C6 O7 114.48(19) no
C5 C6 O7 111.67(17) no
C1 C6 H61 106.8 no
C5 C6 H61 106.3 no
O7 C6 H61 106.9 no
C6 O7 H8 108.7 no
C3 C9 O10 112.54(19) no
C3 C9 H91 108.8 no
O10 C9 H91 108.0 no
C3 C9 H92 108.0 no
O10 C9 H92 109.5 no
H91 C9 H92 110.1 no
C9 O10 H7 103.6 no
C2 O11 H12 107.6 no
C1 O12 H3 112.9 no
C1 C13 H131 108.2 no
C1 C13 H132 108.5 no
H131 C13 H132 109.9 no
C1 C13 H133 108.6 no
H131 C13 H133 110.0 no
H132 C13 H133 111.5 no

loop_
_geom_bond_atom_site_label_1
_geom_bond_atom_site_label_2
_geom_bond_distance
_geom_bond_publ_flag
C1 C2 1.527(3) no
C1 C6 1.536(3) no
C1 O12 1.431(3) no
C1 C13 1.518(3) no
C2 C3 1.527(3) no
C2 O11 1.415(3) no
C2 H21 0.975 no
C3 O4 1.469(3) no
C3 C9 1.507(3) no
C3 H31 0.999 no
O4 C5 1.332(3) no
C5 C6 1.516(3) no
C5 O8 1.215(3) no
C6 O7 1.405(3) no
C6 H61 0.982 no
O7 H8 0.847 no
C9 O10 1.439(3) no
C9 H91 0.980 no
C9 H92 0.987 no
O10 H7 0.842 no
O11 H12 0.816 no
O12 H3 0.833 no
C13 H131 0.954 no
C13 H132 0.972 no
C13 H133 0.979 no

loop_
_geom_hbond_atom_site_label_D
_geom_hbond_atom_site_label_H
_geom_hbond_atom_site_label_A
_geom_hbond_site_symmetry_A
_geom_hbond_distance_DH
_geom_hbond_distance_HA
_geom_hbond_distance_DA
_geom_hbond_angle_DHA
_geom_hbond_publ_flag
O10 H7 O8 2_745 0.84 2.08 2.856(2) 153 yes
O7 H8 O8 2_755 0.85 2.06 2.832(2) 152 yes
O11 H12 O10 2_756 0.82 2.09 2.836(2) 152 yes
O12 H3 O10 1_565 0.83 2.07 2.901(2) 173 yes

loop_
_cod_related_entry_id
_cod_related_entry_database
_cod_related_entry_code
1 ChemSpider 21185608
